data_4085990
loop_
_publ_author_name
'Dub, Pavel A.'
'Scott, Brian L.'
'Gordon, John C.'

_publ_section_title
;
 Air-Stable NNS (ENENES) Ligands and Their Well-Defined Ruthenium and
 Iridium Complexes for Molecular Catalysis
;
_journal_issue 18
_journal_name_full Organometallics
_journal_page_first 4464
_journal_paper_doi 10.1021/acs.organomet.5b00432
_journal_volume 34
_journal_year 2015
_chemical_formula_sum 'C17 H28 Cl3 Ir N2 O S'
_chemical_formula_weight 607.02
_chemical_name_systematic
; 
 ? 
;
_space_group_IT_number 2
_symmetry_cell_setting triclinic
_symmetry_space_group_name_Hall '-P 1'
_symmetry_space_group_name_H-M 'P -1'
_atom_sites_solution_hydrogens geom
_atom_sites_solution_primary direct
_atom_sites_solution_secondary difmap
_audit_creation_method SHELXL-97
_cell_angle_alpha 72.9125(12)
_cell_angle_beta 82.5663(12)
_cell_angle_gamma 61.9378(11)
_cell_formula_units_Z 4
_cell_length_a 13.1493(10)
_cell_length_b 13.3835(10)
_cell_length_c 13.8226(10)
_cell_measurement_temperature 140(1)
_cell_volume 2051.7(3)
_computing_cell_refinement 'SAINT+, v. 7.66a (Bruker AXS, 2009)'
_computing_data_collection 'APEX II, v. 7.0 (Bruker AXS, 2009)'
_computing_data_reduction 'SAINT+, v. 7.66a (Bruker AXS, 2009)'
_computing_molecular_graphics 'SHELXTL, v. 6.14, (Bruker AXS, 2000)'
_computing_publication_material 'SHELXTL, v. 6.14, (Bruker AXS, 2000)'
_computing_structure_refinement 'SHELXL-97 (Sheldrick, 1997)'
_computing_structure_solution 'SHELXS-97 (Sheldrick, 1990)'
_diffrn_ambient_temperature 140(1)
_diffrn_measured_fraction_theta_full 0.997
_diffrn_measured_fraction_theta_max 0.924
_diffrn_measurement_device_type 'Bruker D8 with APEXII CCD'
_diffrn_measurement_method '\w scans'
_diffrn_radiation_monochromator graphite
_diffrn_radiation_source 'fine-focus sealed tube'
_diffrn_radiation_type MoK\a
_diffrn_radiation_wavelength 0.71073
_diffrn_reflns_av_R_equivalents 0.0195
_diffrn_reflns_av_sigmaI/netI 0.0239
_diffrn_reflns_limit_h_max 21
_diffrn_reflns_limit_h_min -20
_diffrn_reflns_limit_k_max 20
_diffrn_reflns_limit_k_min -21
_diffrn_reflns_limit_l_max 22
_diffrn_reflns_limit_l_min -22
_diffrn_reflns_number 47292
_diffrn_reflns_theta_full 25.00
_diffrn_reflns_theta_max 35.38
_diffrn_reflns_theta_min 2.32
_diffrn_standards_decay_% 0
_diffrn_standards_interval_count 0
_diffrn_standards_interval_time 0
_diffrn_standards_number 0
_exptl_absorpt_coefficient_mu 7.009
_exptl_absorpt_correction_T_max 0.3346
_exptl_absorpt_correction_T_min 0.1274
_exptl_absorpt_correction_type multi-scan
_exptl_absorpt_process_details 'SADABS v. 2.03 (Sheldrick, 2008)'
_exptl_crystal_colour colorless
_exptl_crystal_density_diffrn 1.965
_exptl_crystal_density_method 'not measured'
_exptl_crystal_description block
_exptl_crystal_F_000 1184
_exptl_crystal_size_max 0.50
_exptl_crystal_size_mid 0.20
_exptl_crystal_size_min 0.20
_platon_squeeze_details
;
;
_refine_diff_density_max 2.031
_refine_diff_density_min -3.173
_refine_diff_density_rms 0.283
_refine_ls_extinction_method none
_refine_ls_goodness_of_fit_ref 1.403
_refine_ls_hydrogen_treatment mixed
_refine_ls_matrix_type full
_refine_ls_number_parameters 403
_refine_ls_number_reflns 17168
_refine_ls_number_restraints 1
_refine_ls_restrained_S_all 1.403
_refine_ls_R_factor_all 0.0295
_refine_ls_R_factor_gt 0.0247
_refine_ls_shift/su_max 0.003
_refine_ls_shift/su_mean 0.000
_refine_ls_structure_factor_coef Fsqd
_refine_ls_weighting_details 'calc w=1/[\s^2^(Fo^2^)+(0.0370P)^2^+0.0000P] where P=(Fo^2^+2Fc^2^)/3'
_refine_ls_weighting_scheme calc
_refine_ls_wR_factor_gt 0.0759
_refine_ls_wR_factor_ref 0.0776
_reflns_number_gt 15045
_reflns_number_total 17168
_reflns_threshold_expression >2sigma(I)
_cod_data_source_file om5b00432_si_002.cif
_cod_data_source_block dq0020s
_cod_depositor_comments 'Adding full bibliography for 4085982--4085994.cif.'
_cod_database_code 4085990

loop_
_symmetry_equiv_pos_as_xyz
'x, y, z'
'-x, -y, -z'

loop_
_atom_site_label
_atom_site_type_symbol
_atom_site_fract_x
_atom_site_fract_y
_atom_site_fract_z
_atom_site_U_iso_or_equiv
_atom_site_adp_type
_atom_site_occupancy
_atom_site_symmetry_multiplicity
_atom_site_calc_flag
_atom_site_refinement_flags
Ir1 Ir 0.764200(7) 0.312303(7) 0.505857(6) 0.00879(3) Uani 1 1 d D
Ir2 Ir 0.756785(7) 0.280086(7) 0.025124(6) 0.00898(3) Uani 1 1 d .
Cl1 Cl 0.57949(5) 0.35369(5) 0.44927(4) 0.01281(9) Uani 1 1 d .
Cl2 Cl 0.64825(5) 0.46956(5) -0.09066(4) 0.01254(9) Uani 1 1 d .
S1 S 0.94084(5) 0.27999(6) 0.54002(5) 0.01341(10) Uani 1 1 d .
S2 S 0.85392(5) 0.09486(5) 0.11833(5) 0.01411(10) Uani 1 1 d .
N1 N 0.67209(17) 0.41167(18) 0.61750(15) 0.0117(3) Uani 1 1 d .
H2A H 0.5982 0.4622 0.5908 0.014 Uiso 1 1 calc R
N2 N 0.74885(17) 0.16721(18) 0.63329(15) 0.0119(3) Uani 1 1 d .
N3 N 0.63483(18) 0.34848(18) 0.14180(15) 0.0121(3) Uani 1 1 d .
H3A H 0.5684 0.4085 0.1066 0.015 Uiso 1 1 calc R
N4 N 0.84503(17) 0.36698(18) 0.07775(15) 0.0119(3) Uani 1 1 d .
O1 O 0.91906(17) -0.06825(16) 0.62283(16) 0.0209(4) Uani 1 1 d .
O2 O 1.09166(16) 0.27470(18) 0.03355(15) 0.0191(4) Uani 1 1 d .
C1 C 0.7684(2) 0.4505(2) 0.39847(17) 0.0123(4) Uani 1 1 d .
C2 C 0.6707(2) 0.5584(2) 0.36046(18) 0.0132(4) Uani 1 1 d .
H2 H 0.5963 0.5666 0.3821 0.016 Uiso 1 1 calc R
C3 C 0.6808(2) 0.6535(2) 0.29180(19) 0.0169(4) Uani 1 1 d .
H3 H 0.6134 0.7254 0.2691 0.020 Uiso 1 1 calc R
C4 C 0.7875(2) 0.6446(2) 0.25630(19) 0.0185(5) Uani 1 1 d .
H4 H 0.7935 0.7083 0.2073 0.022 Uiso 1 1 calc R
C5 C 0.8859(2) 0.5400(2) 0.29403(18) 0.0157(4) Uani 1 1 d .
H5 H 0.9599 0.5334 0.2724 0.019 Uiso 1 1 calc R
C6 C 0.8765(2) 0.4447(2) 0.36365(18) 0.0127(4) Uani 1 1 d .
C7 C 0.9809(2) 0.3346(2) 0.41033(19) 0.0151(4) Uani 1 1 d .
C8 C 0.9274(2) 0.3980(3) 0.5891(2) 0.0195(5) Uani 1 1 d .
H8A H 1.0037 0.3770 0.6147 0.023 Uiso 1 1 calc R
H8B H 0.9052 0.4703 0.5326 0.023 Uiso 1 1 calc R
C9 C 0.8400(2) 0.4246(3) 0.6734(2) 0.0188(5) Uani 1 1 d .
H9A H 0.8531 0.3497 0.7240 0.023 Uiso 1 1 calc R
H9B H 0.8537 0.4727 0.7077 0.023 Uiso 1 1 calc R
C10 C 0.7150(2) 0.4889(2) 0.6383(2) 0.0163(4) Uani 1 1 d .
H10A H 0.6662 0.5264 0.6907 0.020 Uiso 1 1 calc R
H10B H 0.7065 0.5522 0.5758 0.020 Uiso 1 1 calc R
C11 C 0.6565(2) 0.3331(2) 0.71380(18) 0.0148(4) Uani 1 1 d .
H11A H 0.5852 0.3786 0.7473 0.018 Uiso 1 1 calc R
H11B H 0.7223 0.3020 0.7601 0.018 Uiso 1 1 calc R
C12 C 0.6488(2) 0.2322(2) 0.69267(18) 0.0141(4) Uani 1 1 d .
H12A H 0.6456 0.1773 0.7577 0.017 Uiso 1 1 calc R
H12B H 0.5766 0.2630 0.6546 0.017 Uiso 1 1 calc R
C13 C 0.7203(2) 0.0852(2) 0.6029(2) 0.0163(4) Uani 1 1 d .
H13A H 0.6552 0.1313 0.5539 0.020 Uiso 1 1 calc R
H13B H 0.6954 0.0406 0.6632 0.020 Uiso 1 1 calc R
C14 C 0.8218(2) -0.0002(2) 0.5555(2) 0.0188(5) Uani 1 1 d .
H14A H 0.7993 -0.0535 0.5375 0.023 Uiso 1 1 calc R
H14B H 0.8434 0.0439 0.4924 0.023 Uiso 1 1 calc R
C15 C 0.8529(2) 0.0938(2) 0.70004(18) 0.0152(4) Uani 1 1 d .
H15A H 0.8334 0.0484 0.7636 0.018 Uiso 1 1 calc R
H15B H 0.8781 0.1453 0.7177 0.018 Uiso 1 1 calc R
C16 C 0.9514(2) 0.0091(2) 0.6476(2) 0.0178(5) Uani 1 1 d .
H16A H 0.9722 0.0545 0.5850 0.021 Uiso 1 1 calc R
H16B H 1.0199 -0.0375 0.6928 0.021 Uiso 1 1 calc R
C17 C 0.6661(2) 0.2124(2) -0.01653(17) 0.0124(4) Uani 1 1 d .
C18 C 0.5483(2) 0.2764(2) -0.04513(18) 0.0137(4) Uani 1 1 d .
H18 H 0.5086 0.3577 -0.0481 0.016 Uiso 1 1 calc R
C19 C 0.4892(2) 0.2236(2) -0.06902(18) 0.0162(4) Uani 1 1 d .
H19 H 0.4102 0.2690 -0.0884 0.019 Uiso 1 1 calc R
C20 C 0.5457(2) 0.1034(2) -0.06467(19) 0.0181(5) Uani 1 1 d .
H20 H 0.5059 0.0681 -0.0834 0.022 Uiso 1 1 calc R
C21 C 0.6601(2) 0.0365(2) -0.03286(19) 0.0170(5) Uani 1 1 d .
H21 H 0.6979 -0.0455 -0.0270 0.020 Uiso 1 1 calc R
C22 C 0.7195(2) 0.0902(2) -0.00954(19) 0.0153(4) Uani 1 1 d .
C23 C 0.8411(2) 0.0200(2) 0.0323(2) 0.0163(4) Uani 1 1 d .
H23A H 0.8973 0.0168 -0.0233 0.020 Uiso 1 1 calc R
H23B H 0.8562 -0.0613 0.0691 0.020 Uiso 1 1 calc R
C24 C 0.7608(2) 0.0599(2) 0.2182(2) 0.0187(5) Uani 1 1 d .
H24A H 0.7038 0.0491 0.1877 0.022 Uiso 1 1 calc R
H24B H 0.8084 -0.0155 0.2670 0.022 Uiso 1 1 calc R
C25 C 0.6959(2) 0.1548(2) 0.27592(19) 0.0181(5) Uani 1 1 d .
H25A H 0.6646 0.1210 0.3387 0.022 Uiso 1 1 calc R
H25B H 0.7518 0.1753 0.2960 0.022 Uiso 1 1 calc R
C26 C 0.5966(2) 0.2680(2) 0.21658(18) 0.0152(4) Uani 1 1 d .
H26A H 0.5523 0.2468 0.1807 0.018 Uiso 1 1 calc R
H26B H 0.5442 0.3102 0.2651 0.018 Uiso 1 1 calc R
C27 C 0.6763(2) 0.4066(2) 0.19268(18) 0.0138(4) Uani 1 1 d .
H27A H 0.7243 0.3485 0.2524 0.017 Uiso 1 1 calc R
H27B H 0.6095 0.4695 0.2164 0.017 Uiso 1 1 calc R
C28 C 0.7459(2) 0.4583(2) 0.12120(18) 0.0131(4) Uani 1 1 d .
H28A H 0.7764 0.4924 0.1575 0.016 Uiso 1 1 calc R
H28B H 0.6955 0.5224 0.0653 0.016 Uiso 1 1 calc R
C29 C 0.9374(2) 0.2901(2) 0.15664(18) 0.0141(4) Uani 1 1 d .
H29A H 0.9099 0.2419 0.2112 0.017 Uiso 1 1 calc R
H29B H 0.9535 0.3400 0.1867 0.017 Uiso 1 1 calc R
C30 C 1.0479(2) 0.2098(2) 0.1137(2) 0.0166(4) Uani 1 1 d .
H30A H 1.1067 0.1612 0.1684 0.020 Uiso 1 1 calc R
H30B H 1.0332 0.1562 0.0878 0.020 Uiso 1 1 calc R
C31 C 0.8953(2) 0.4301(2) -0.00564(18) 0.0148(4) Uani 1 1 d .
H31A H 0.9104 0.4840 0.0194 0.018 Uiso 1 1 calc R
H31B H 0.8388 0.4780 -0.0621 0.018 Uiso 1 1 calc R
C32 C 1.0062(2) 0.3462(2) -0.04440(19) 0.0179(5) Uani 1 1 d .
H32A H 0.9903 0.2951 -0.0729 0.021 Uiso 1 1 calc R
H32B H 1.0362 0.3916 -0.0995 0.021 Uiso 1 1 calc R
H2C H 0.868(5) 0.240(5) -0.080(4) 0.080 Uiso 1 1 d .
H1A H 0.821(5) 0.218(4) 0.417(4) 0.080 Uiso 1 1 d D

loop_
_atom_site_aniso_label
_atom_site_aniso_U_11
_atom_site_aniso_U_22
_atom_site_aniso_U_33
_atom_site_aniso_U_23
_atom_site_aniso_U_13
_atom_site_aniso_U_12
Ir1 0.00867(4) 0.00988(4) 0.00807(4) -0.00365(3) 0.00160(3) -0.00407(3)
Ir2 0.01027(4) 0.00946(4) 0.00807(4) -0.00355(3) 0.00059(3) -0.00460(3)
Cl1 0.0102(2) 0.0154(2) 0.0125(2) -0.00508(19) -0.00007(17) -0.00475(19)
Cl2 0.0149(2) 0.0127(2) 0.0100(2) -0.00265(18) -0.00078(17) -0.00625(19)
S1 0.0116(2) 0.0164(3) 0.0128(2) -0.0053(2) 0.00110(19) -0.0063(2)
S2 0.0152(3) 0.0120(2) 0.0140(2) -0.0033(2) -0.0018(2) -0.0049(2)
N1 0.0121(8) 0.0120(8) 0.0100(8) -0.0037(7) 0.0007(6) -0.0043(7)
N2 0.0101(8) 0.0137(9) 0.0115(8) -0.0045(7) 0.0022(6) -0.0050(7)
N3 0.0129(9) 0.0140(9) 0.0108(8) -0.0045(7) 0.0009(7) -0.0066(7)
N4 0.0129(8) 0.0123(8) 0.0103(8) -0.0039(7) 0.0009(6) -0.0053(7)
O1 0.0188(9) 0.0108(8) 0.0287(10) -0.0049(7) -0.0036(8) -0.0025(7)
O2 0.0132(8) 0.0234(9) 0.0209(9) -0.0047(8) 0.0015(7) -0.0096(7)
C1 0.0161(10) 0.0136(10) 0.0090(9) -0.0052(8) 0.0008(7) -0.0070(8)
C2 0.0143(10) 0.0141(10) 0.0125(10) -0.0041(8) 0.0017(8) -0.0077(8)
C3 0.0193(11) 0.0127(10) 0.0155(11) -0.0020(8) -0.0019(9) -0.0053(9)
C4 0.0252(13) 0.0182(11) 0.0153(11) -0.0049(9) 0.0020(9) -0.0126(10)
C5 0.0206(11) 0.0195(11) 0.0116(10) -0.0048(9) 0.0039(8) -0.0133(10)
C6 0.0139(10) 0.0144(10) 0.0114(9) -0.0059(8) 0.0022(7) -0.0069(8)
C7 0.0126(10) 0.0197(11) 0.0142(10) -0.0064(9) 0.0044(8) -0.0083(9)
C8 0.0218(12) 0.0267(13) 0.0176(11) -0.0109(10) 0.0037(9) -0.0151(11)
C9 0.0208(12) 0.0258(13) 0.0166(11) -0.0108(10) 0.0022(9) -0.0135(11)
C10 0.0182(11) 0.0169(11) 0.0161(11) -0.0094(9) 0.0019(8) -0.0074(9)
C11 0.0168(11) 0.0155(10) 0.0098(9) -0.0047(8) 0.0041(8) -0.0057(9)
C12 0.0134(10) 0.0147(10) 0.0126(10) -0.0036(8) 0.0047(8) -0.0062(8)
C13 0.0161(11) 0.0166(11) 0.0182(11) -0.0046(9) 0.0019(8) -0.0093(9)
C14 0.0171(11) 0.0156(11) 0.0254(13) -0.0072(10) 0.0000(9) -0.0076(9)
C15 0.0156(10) 0.0141(10) 0.0123(10) -0.0019(8) -0.0018(8) -0.0044(9)
C16 0.0137(10) 0.0138(10) 0.0217(12) -0.0053(9) -0.0003(9) -0.0024(9)
C17 0.0165(10) 0.0133(10) 0.0095(9) -0.0041(8) 0.0019(7) -0.0083(8)
C18 0.0164(10) 0.0169(10) 0.0114(9) -0.0044(8) 0.0006(8) -0.0103(9)
C19 0.0180(11) 0.0229(12) 0.0130(10) -0.0047(9) 0.0010(8) -0.0137(10)
C20 0.0264(13) 0.0213(12) 0.0145(11) -0.0054(9) 0.0013(9) -0.0172(11)
C21 0.0243(12) 0.0154(11) 0.0155(11) -0.0049(9) 0.0028(9) -0.0125(10)
C22 0.0207(11) 0.0112(10) 0.0139(10) -0.0053(8) 0.0015(8) -0.0065(9)
C23 0.0190(11) 0.0119(10) 0.0194(11) -0.0070(9) 0.0003(9) -0.0065(9)
C24 0.0241(12) 0.0159(11) 0.0144(11) -0.0020(9) 0.0002(9) -0.0090(10)
C25 0.0248(12) 0.0184(11) 0.0108(10) -0.0022(9) 0.0009(9) -0.0109(10)
C26 0.0160(10) 0.0187(11) 0.0118(10) -0.0024(8) 0.0029(8) -0.0102(9)
C27 0.0160(10) 0.0163(10) 0.0125(10) -0.0071(8) 0.0014(8) -0.0086(9)
C28 0.0155(10) 0.0126(10) 0.0136(10) -0.0068(8) 0.0001(8) -0.0063(8)
C29 0.0139(10) 0.0144(10) 0.0123(10) -0.0034(8) -0.0019(8) -0.0047(8)
C30 0.0134(10) 0.0159(11) 0.0185(11) -0.0043(9) 0.0001(8) -0.0051(9)
C31 0.0157(10) 0.0177(11) 0.0124(10) -0.0026(8) 0.0017(8) -0.0098(9)
C32 0.0171(11) 0.0224(12) 0.0155(11) -0.0061(9) 0.0049(9) -0.0106(10)

loop_
_atom_type_symbol
_atom_type_description
_atom_type_scat_dispersion_real
_atom_type_scat_dispersion_imag
_atom_type_scat_source
C C 0.0033 0.0016 'International Tables Vol C Tables 4.2.6.8 and 6.1.1.4'
H H 0.0000 0.0000 'International Tables Vol C Tables 4.2.6.8 and 6.1.1.4'
N N 0.0061 0.0033 'International Tables Vol C Tables 4.2.6.8 and 6.1.1.4'
S S 0.1246 0.1234 'International Tables Vol C Tables 4.2.6.8 and 6.1.1.4'
Ir Ir -1.4442 7.9887 'International Tables Vol C Tables 4.2.6.8 and 6.1.1.4'
Cl Cl 0.1484 0.1585 'International Tables Vol C Tables 4.2.6.8 and 6.1.1.4'
O O 0.0106 0.0060 'International Tables Vol C Tables 4.2.6.8 and 6.1.1.4'

loop_
_geom_angle_atom_site_label_1
_geom_angle_atom_site_label_2
_geom_angle_atom_site_label_3
_geom_angle
H1A Ir1 C1 91.7(19)
H1A Ir1 N1 169.2(19)
C1 Ir1 N1 95.37(8)
H1A Ir1 S1 92.2(18)
C1 Ir1 S1 81.87(7)
N1 Ir1 S1 96.79(6)
H1A Ir1 N2 92.5(19)
C1 Ir1 N2 175.42(8)
N1 Ir1 N2 80.19(7)
S1 Ir1 N2 99.64(5)
H1A Ir1 Cl1 83.9(18)
C1 Ir1 Cl1 93.00(7)
N1 Ir1 Cl1 87.62(6)
S1 Ir1 Cl1 173.50(2)
N2 Ir1 Cl1 85.78(5)
H2C Ir2 C17 92.5(18)
H2C Ir2 N3 171.2(18)
C17 Ir2 N3 95.04(8)
H2C Ir2 S2 87.9(17)
C17 Ir2 S2 82.23(7)
N3 Ir2 S2 97.58(6)
H2C Ir2 N4 91.9(18)
C17 Ir2 N4 175.09(8)
N3 Ir2 N4 80.40(7)
S2 Ir2 N4 100.08(5)
H2C Ir2 Cl2 88.6(17)
C17 Ir2 Cl2 91.63(7)
N3 Ir2 Cl2 86.69(6)
S2 Ir2 Cl2 172.79(2)
N4 Ir2 Cl2 86.33(5)
C8 S1 C7 97.26(12)
C8 S1 Ir1 108.77(9)
C7 S1 Ir1 98.02(8)
C24 S2 C23 97.52(12)
C24 S2 Ir2 109.45(9)
C23 S2 Ir2 98.31(9)
C11 N1 C10 110.87(18)
C11 N1 Ir1 110.88(14)
C10 N1 Ir1 118.09(15)
C15 N2 C13 107.05(19)
C15 N2 C12 109.55(18)
C13 N2 C12 106.20(19)
C15 N2 Ir1 113.54(15)
C13 N2 Ir1 116.44(15)
C12 N2 Ir1 103.67(14)
C26 N3 C27 111.34(19)
C26 N3 Ir2 118.03(15)
C27 N3 Ir2 110.48(14)
C29 N4 C31 106.35(19)
C29 N4 C28 109.03(17)
C31 N4 C28 107.48(19)
C29 N4 Ir2 116.87(15)
C31 N4 Ir2 114.40(14)
C28 N4 Ir2 102.26(14)
C16 O1 C14 108.9(2)
C32 O2 C30 109.23(19)
C2 C1 C6 116.2(2)
C2 C1 Ir1 124.72(18)
C6 C1 Ir1 118.89(18)
C3 C2 C1 121.7(2)
C4 C3 C2 121.1(2)
C3 C4 C5 118.6(2)
C4 C5 C6 120.5(2)
C5 C6 C1 121.9(2)
C5 C6 C7 121.5(2)
C1 C6 C7 116.5(2)
C6 C7 S1 106.14(16)
C9 C8 S1 114.64(19)
C10 C9 C8 114.4(2)
N1 C10 C9 113.9(2)
N1 C11 C12 110.34(19)
N2 C12 C11 112.1(2)
N2 C13 C14 112.2(2)
O1 C14 C13 111.5(2)
N2 C15 C16 111.0(2)
O1 C16 C15 111.1(2)
C18 C17 C22 116.3(2)
C18 C17 Ir2 124.43(18)
C22 C17 Ir2 119.03(18)
C19 C18 C17 121.8(2)
C18 C19 C20 120.3(2)
C21 C20 C19 119.6(2)
C20 C21 C22 119.8(2)
C21 C22 C17 122.1(2)
C21 C22 C23 121.8(2)
C17 C22 C23 116.0(2)
C22 C23 S2 106.72(17)
C25 C24 S2 113.76(19)
C26 C25 C24 115.0(2)
N3 C26 C25 113.9(2)
N3 C27 C28 110.56(19)
C27 C28 N4 111.62(19)
N4 C29 C30 112.12(19)
O2 C30 C29 111.8(2)
N4 C31 C32 112.0(2)
O2 C32 C31 111.9(2)

loop_
_geom_bond_atom_site_label_1
_geom_bond_atom_site_label_2
_geom_bond_distance
Ir1 H1A 1.855(19)
Ir1 C1 2.022(2)
Ir1 N1 2.1964(19)
Ir1 S1 2.2413(6)
Ir1 N2 2.276(2)
Ir1 Cl1 2.4060(6)
Ir2 H2C 1.92(6)
Ir2 C17 2.019(2)
Ir2 N3 2.1972(19)
Ir2 S2 2.2375(6)
Ir2 N4 2.283(2)
Ir2 Cl2 2.4145(6)
S1 C8 1.823(3)
S1 C7 1.836(3)
S2 C24 1.828(3)
S2 C23 1.832(3)
N1 C11 1.493(3)
N1 C10 1.495(3)
N2 C15 1.489(3)
N2 C13 1.491(3)
N2 C12 1.492(3)
N3 C26 1.483(3)
N3 C27 1.490(3)
N4 C29 1.494(3)
N4 C31 1.495(3)
N4 C28 1.511(3)
O1 C16 1.424(3)
O1 C14 1.430(3)
O2 C32 1.426(3)
O2 C30 1.433(3)
C1 C2 1.413(3)
C1 C6 1.413(3)
C2 C3 1.397(4)
C3 C4 1.387(4)
C4 C5 1.395(4)
C5 C6 1.402(3)
C6 C7 1.497(4)
C8 C9 1.523(4)
C9 C10 1.519(4)
C11 C12 1.512(4)
C13 C14 1.515(4)
C15 C16 1.531(3)
C17 C18 1.414(3)
C17 C22 1.422(3)
C18 C19 1.391(3)
C19 C20 1.404(4)
C20 C21 1.390(4)
C21 C22 1.399(4)
C22 C23 1.511(4)
C24 C25 1.542(4)
C25 C26 1.536(4)
C27 C28 1.500(4)
C29 C30 1.517(3)
C31 C32 1.512(4)

loop_
_platon_squeeze_void_nr
_platon_squeeze_void_average_x
_platon_squeeze_void_average_y
_platon_squeeze_void_average_z
_platon_squeeze_void_volume
_platon_squeeze_void_count_electrons
_platon_squeeze_void_content
1 0.500 0.000 0.500 410 146 '4 dichloromethane'
